data_2300178
loop_
_publ_author_name
'Seredyuk, Maksym'
'Gaspar, Ana B.'
'Kusz, Joachim'
'Bednarek, Gabriela'
'G\"utlich, Philipp'

_publ_section_title
;
 Variable-temperature X-ray crystal structure determinations of
 {Fe[tren(6-Mepy)~3~]}(ClO~4~)~2~ and {Zn[tren(6-Mepy)~3~]}(ClO~4~)~2~
 compounds: correlation of the structural data with magnetic and
 M\"ossbauer spectroscopy data
;
_journal_issue 6
_journal_name_full 'Journal of Applied Crystallography'
_journal_page_first 1135
_journal_page_last 1145
_journal_paper_doi 10.1107/S0021889807048571
_journal_volume 40
_journal_year 2007
_chemical_formula_sum 'C27 H33 Cl2 N7 O8 Zn'
_chemical_formula_weight 719.87
_chemical_name_systematic
;
 ?
;
_space_group_IT_number 14
_symmetry_cell_setting monoclinic
_symmetry_space_group_name_Hall '-P 2ybc'
_symmetry_space_group_name_H-M 'P 1 21/c 1'
_atom_sites_solution_hydrogens geom
_atom_sites_solution_primary direct
_atom_sites_solution_secondary difmap
_audit_creation_method SHELXL-97
_cell_angle_alpha 90.00
_cell_angle_beta 91.596(3)
_cell_angle_gamma 90.00
_cell_formula_units_Z 4
_cell_length_a 10.4611(3)
_cell_length_b 19.2701(6)
_cell_length_c 15.1320(4)
_cell_measurement_temperature 170(2)
_cell_volume 3049.22(15)
_computing_cell_refinement
;
CrysAlis RED, Oxford Diffraction Ltd.,
Version 1.171.29.2 (release 20-01-2006 CrysAlis171 .NET)
(compiled Jan 20 2006,12:36:28)
;
_computing_data_collection
;
CrysAlis CCD, Oxford Diffraction Ltd.,
Version 1.171.29.2 (release 20-01-2006 CrysAlis171 .NET)
(compiled Jan 20 2006,12:36:28)
;
_computing_data_reduction
;
CrysAlis RED, Oxford Diffraction Ltd.,
Version 1.171.29.2 (release 20-01-2006 CrysAlis171 .NET)
(compiled Jan 20 2006,12:36:28)
;
_computing_structure_refinement 'SHELXL-97 (Sheldrick, 1997)'
_computing_structure_solution 'SHELXS-97 (Sheldrick, 1990)'
_diffrn_ambient_temperature 170(2)
_diffrn_detector_area_resol_mean 16.0328
_diffrn_measured_fraction_theta_full 0.997
_diffrn_measured_fraction_theta_max 0.895
_diffrn_measurement_device_type KM4_CCD_Sapphire3
_diffrn_measurement_method \q-scan
_diffrn_radiation_monochromator graphite
_diffrn_radiation_source 'fine-focus sealed tube'
_diffrn_radiation_type MoK\a
_diffrn_radiation_wavelength 0.71073
_diffrn_reflns_av_R_equivalents 0.0235
_diffrn_reflns_av_sigmaI/netI 0.0382
_diffrn_reflns_limit_h_max 15
_diffrn_reflns_limit_h_min -15
_diffrn_reflns_limit_k_max 28
_diffrn_reflns_limit_k_min -27
_diffrn_reflns_limit_l_max 22
_diffrn_reflns_limit_l_min -12
_diffrn_reflns_number 29485
_diffrn_reflns_theta_full 25.00
_diffrn_reflns_theta_max 32.97
_diffrn_reflns_theta_min 2.87
_exptl_absorpt_coefficient_mu 1.042
_exptl_absorpt_correction_T_max 0.88405
_exptl_absorpt_correction_T_min 0.85631
_exptl_absorpt_correction_type multi-scan
_exptl_absorpt_process_details
;
CrysAlis RED, Oxford Diffraction Ltd.,
Version 1.171.29.2 (release 20-01-2006 CrysAlis171 .NET)
(compiled Jan 20 2006,12:36:28)
Empirical absorption correction using spherical harmonics,
implemented in SCALE3 ABSPACK scaling algorithm.
;
_exptl_crystal_colour yellow
_exptl_crystal_density_diffrn 1.568
_exptl_crystal_density_method 'not measured'
_exptl_crystal_description polyhedron
_exptl_crystal_F_000 1488
_exptl_crystal_size_max 0.32
_exptl_crystal_size_mid 0.26
_exptl_crystal_size_min 0.12
_refine_diff_density_max 0.655
_refine_diff_density_min -0.508
_refine_ls_extinction_method none
_refine_ls_goodness_of_fit_ref 1.005
_refine_ls_hydrogen_treatment constr
_refine_ls_matrix_type full
_refine_ls_number_parameters 409
_refine_ls_number_reflns 10256
_refine_ls_number_restraints 0
_refine_ls_restrained_S_all 1.005
_refine_ls_R_factor_all 0.0533
_refine_ls_R_factor_gt 0.0313
_refine_ls_shift/su_max 0.001
_refine_ls_shift/su_mean 0.000
_refine_ls_structure_factor_coef Fsqd
_refine_ls_weighting_details 'calc w=1/[\s^2^(Fo^2^)+(0.0461P)^2^+0.0000P] where P=(Fo^2^+2Fc^2^)/3'
_refine_ls_weighting_scheme calc
_refine_ls_wR_factor_gt 0.0796
_refine_ls_wR_factor_ref 0.0831
_reflns_number_gt 7096
_reflns_number_total 10256
_reflns_threshold_expression >2sigma(I)
_cod_data_source_file aj5096.cif
_cod_data_source_block 1-Zn_170
_cod_original_sg_symbol_H-M 'P 21/c'
_cod_database_code 2300178

loop_
_symmetry_equiv_pos_as_xyz
'x, y, z'
'-x, y+1/2, -z+1/2'
'-x, -y, -z'
'x, -y-1/2, z-1/2'

loop_
_atom_site_type_symbol
_atom_site_label
_atom_site_fract_x
_atom_site_fract_y
_atom_site_fract_z
_atom_site_U_iso_or_equiv
_atom_site_adp_type
_atom_site_calc_flag
_atom_site_refinement_flags
_atom_site_occupancy
_atom_site_disorder_assembly
_atom_site_disorder_group
Zn Zn1 0.696239(15) 0.070637(8) 0.739864(10) 0.02185(5) Uani d . 1 . .
Cl Cl1 1.36185(4) 0.318289(19) 0.53867(3) 0.03338(9) Uani d . 1 . .
Cl Cl2 1.22336(4) -0.14901(2) 0.69906(2) 0.03603(9) Uani d . 1 . .
N N1 0.62052(12) 0.10077(6) 0.61344(8) 0.0285(3) Uani d . 1 . .
N N2 0.84478(12) 0.14876(6) 0.68941(8) 0.0259(2) Uani d . 1 . .
N N3 0.76967(11) 0.05106(6) 0.88259(7) 0.0249(2) Uani d . 1 . .
N N4 0.61917(11) 0.15331(6) 0.81154(8) 0.0269(2) Uani d . 1 . .
N N5 0.56015(11) -0.00610(6) 0.76490(8) 0.0262(2) Uani d . 1 . .
N N6 0.77510(11) -0.02857(6) 0.67080(7) 0.0237(2) Uani d . 1 . .
N N7 0.39853(13) 0.10691(7) 0.71769(9) 0.0335(3) Uani d . 1 . .
O O1 1.33441(15) 0.30533(8) 0.62935(8) 0.0585(4) Uani d . 1 . .
O O2 1.43801(13) 0.26241(6) 0.50522(9) 0.0518(4) Uani d . 1 . .
O O3 1.24311(13) 0.32155(7) 0.48870(9) 0.0506(3) Uani d . 1 . .
O O4 1.42767(13) 0.38278(6) 0.53043(11) 0.0566(4) Uani d . 1 . .
O O5 1.3018(2) -0.11544(13) 0.63834(11) 0.1154(9) Uani d . 1 . .
O O6 1.12727(17) -0.10318(10) 0.72604(11) 0.0851(6) Uani d . 1 . .
O O7 1.16949(18) -0.20857(7) 0.65777(10) 0.0676(4) Uani d . 1 . .
O O8 1.29923(16) -0.16669(9) 0.77543(9) 0.0729(5) Uani d . 1 . .
C C1 0.57685(14) -0.06590(7) 0.73299(10) 0.0295(3) Uani d . 1 . .
H H11 0.5177 -0.1019 0.7447 0.035 Uiso calc R 1 . .
C C2 0.68752(14) -0.08001(7) 0.67773(9) 0.0269(3) Uani d . 1 . .
C C3 0.69941(16) -0.14374(8) 0.63780(11) 0.0358(3) Uani d . 1 . .
H H13 0.6349 -0.1780 0.6435 0.043 Uiso calc R 1 . .
C C4 0.80682(18) -0.15708(8) 0.58918(11) 0.0395(4) Uani d . 1 . .
H H14 0.8174 -0.2005 0.5605 0.047 Uiso calc R 1 . .
C C5 0.89710(16) -0.10623(8) 0.58348(10) 0.0334(3) Uani d . 1 . .
H H15 0.9722 -0.1145 0.5512 0.040 Uiso calc R 1 . .
C C6 0.88014(14) -0.04203(7) 0.62475(9) 0.0266(3) Uani d . 1 . .
C C7 0.68588(16) 0.14379(8) 0.57082(9) 0.0327(3) Uani d . 1 . .
H H17 0.6566 0.1585 0.5138 0.039 Uiso calc R 1 . .
C C8 0.80682(15) 0.17146(7) 0.60826(10) 0.0294(3) Uani d . 1 . .
C C9 0.87709(18) 0.21798(8) 0.55952(11) 0.0403(4) Uani d . 1 . .
H H19 0.8486 0.2316 0.5020 0.048 Uiso calc R 1 . .
C C10 0.98930(18) 0.24406(9) 0.59625(13) 0.0455(5) Uani d . 1 . .
H H110 1.0396 0.2761 0.5645 0.055 Uiso calc R 1 . .
C C11 1.02677(17) 0.22284(9) 0.67934(13) 0.0421(4) Uani d . 1 . .
H H111 1.1030 0.2408 0.7061 0.051 Uiso calc R 1 . .
C C12 0.95332(15) 0.17481(8) 0.72506(11) 0.0312(3) Uani d . 1 . .
C C13 0.65176(15) 0.15747(8) 0.89262(10) 0.0323(3) Uani d . 1 . .
H H113 0.6265 0.1966 0.9261 0.039 Uiso calc R 1 . .
C C14 0.72772(14) 0.10280(8) 0.93515(9) 0.0296(3) Uani d . 1 . .
C C15 0.74780(15) 0.10375(10) 1.02590(10) 0.0377(4) Uani d . 1 . .
H H115 0.7200 0.1419 1.0602 0.045 Uiso calc R 1 . .
C C16 0.80910(15) 0.04810(11) 1.06541(10) 0.0411(4) Uani d . 1 . .
H H116 0.8248 0.0473 1.1275 0.049 Uiso calc R 1 . .
C C17 0.84709(15) -0.00616(10) 1.01356(10) 0.0372(4) Uani d . 1 . .
H H117 0.8858 -0.0458 1.0402 0.045 Uiso calc R 1 . .
C C18 0.82909(13) -0.00337(8) 0.92151(9) 0.0285(3) Uani d . 1 . .
C C19 0.52782(15) 0.20390(8) 0.77538(11) 0.0324(3) Uani d . 1 . .
H H119 0.5533 0.2186 0.7157 0.039 Uiso calc R 1 . .
H H219 0.5259 0.2454 0.8138 0.039 Uiso calc R 1 . .
C C20 0.39628(15) 0.16993(8) 0.77038(12) 0.0355(3) Uani d . 1 . .
H H120 0.3689 0.1587 0.8308 0.043 Uiso calc R 1 . .
H H220 0.3335 0.2028 0.7438 0.043 Uiso calc R 1 . .
C C21 0.44490(14) 0.00705(8) 0.81571(11) 0.0337(3) Uani d . 1 . .
H H121 0.4667 0.0361 0.8679 0.040 Uiso calc R 1 . .
H H221 0.4092 -0.0374 0.8366 0.040 Uiso calc R 1 . .
C C22 0.34608(15) 0.04443(9) 0.75622(13) 0.0394(4) Uani d . 1 . .
H H122 0.3168 0.0127 0.7083 0.047 Uiso calc R 1 . .
H H222 0.2710 0.0568 0.7914 0.047 Uiso calc R 1 . .
C C23 0.49636(17) 0.07800(9) 0.57620(11) 0.0380(4) Uani d . 1 . .
H H123 0.4877 0.0272 0.5834 0.046 Uiso calc R 1 . .
H H223 0.4912 0.0888 0.5122 0.046 Uiso calc R 1 . .
C C24 0.38829(16) 0.11458(9) 0.62293(11) 0.0396(4) Uani d . 1 . .
H H124 0.3896 0.1646 0.6078 0.048 Uiso calc R 1 . .
H H224 0.3054 0.0953 0.6014 0.048 Uiso calc R 1 . .
C C30 0.87659(16) -0.06060(8) 0.86510(10) 0.0332(3) Uani d . 1 . .
H H130 0.8040 -0.0881 0.8424 0.050 Uiso calc R 1 . .
H H230 0.9343 -0.0904 0.9003 0.050 Uiso calc R 1 . .
H H330 0.9227 -0.0410 0.8154 0.050 Uiso calc R 1 . .
C C31 0.98047(16) 0.01284(8) 0.61958(12) 0.0370(4) Uani d . 1 . .
H H131 0.9487 0.0510 0.5821 0.055 Uiso calc R 1 . .
H H231 1.0576 -0.0069 0.5942 0.055 Uiso calc R 1 . .
H H331 1.0010 0.0305 0.6791 0.055 Uiso calc R 1 . .
C C32 0.99689(16) 0.15052(9) 0.81475(11) 0.0393(4) Uani d . 1 . .
H H132 0.9414 0.1702 0.8594 0.059 Uiso calc R 1 . .
H H232 1.0852 0.1656 0.8265 0.059 Uiso calc R 1 . .
H H332 0.9927 0.0998 0.8172 0.059 Uiso calc R 1 . .

loop_
_atom_site_aniso_label
_atom_site_aniso_U_11
_atom_site_aniso_U_22
_atom_site_aniso_U_33
_atom_site_aniso_U_12
_atom_site_aniso_U_13
_atom_site_aniso_U_23
Zn1 0.02438(8) 0.01954(8) 0.02173(8) -0.00102(6) 0.00239(6) 0.00042(6)
Cl1 0.0377(2) 0.02520(17) 0.03778(19) -0.00257(14) 0.00976(15) 0.00055(14)
Cl2 0.0425(2) 0.0341(2) 0.03140(18) 0.00152(16) -0.00134(16) -0.00365(15)
N1 0.0363(7) 0.0245(6) 0.0247(6) 0.0023(5) -0.0004(5) -0.0006(5)
N2 0.0288(6) 0.0195(5) 0.0301(6) 0.0021(5) 0.0089(5) 0.0001(5)
N3 0.0218(6) 0.0314(6) 0.0216(5) -0.0049(5) 0.0030(4) -0.0006(5)
N4 0.0249(6) 0.0233(6) 0.0329(6) -0.0008(5) 0.0064(5) -0.0028(5)
N5 0.0237(6) 0.0245(6) 0.0305(6) -0.0003(5) 0.0011(5) 0.0062(5)
N6 0.0287(6) 0.0190(5) 0.0234(5) 0.0000(5) -0.0009(5) 0.0008(4)
N7 0.0315(7) 0.0257(6) 0.0430(7) -0.0017(5) -0.0022(6) 0.0056(6)
O1 0.0795(10) 0.0578(9) 0.0390(7) 0.0219(8) 0.0152(7) 0.0092(6)
O2 0.0576(8) 0.0317(7) 0.0677(9) 0.0051(6) 0.0304(7) 0.0019(6)
O3 0.0469(8) 0.0508(8) 0.0539(8) -0.0065(6) -0.0036(6) -0.0059(6)
O4 0.0486(8) 0.0306(7) 0.0911(11) -0.0118(6) 0.0074(7) -0.0021(7)
O5 0.157(2) 0.146(2) 0.0442(9) -0.0905(17) 0.0315(11) -0.0225(11)
O6 0.0794(12) 0.0916(13) 0.0823(12) 0.0518(10) -0.0319(9) -0.0408(10)
O7 0.1092(13) 0.0389(8) 0.0543(8) -0.0202(8) -0.0042(8) -0.0130(7)
O8 0.0848(12) 0.0878(12) 0.0448(8) 0.0419(9) -0.0183(8) -0.0145(8)
C1 0.0254(7) 0.0239(7) 0.0390(8) -0.0035(6) -0.0024(6) 0.0044(6)
C2 0.0296(7) 0.0216(7) 0.0292(7) -0.0006(5) -0.0050(6) 0.0019(5)
C3 0.0403(9) 0.0214(7) 0.0453(9) -0.0051(6) -0.0050(7) -0.0047(6)
C4 0.0529(11) 0.0237(7) 0.0418(9) 0.0036(7) -0.0014(8) -0.0101(7)
C5 0.0440(9) 0.0264(8) 0.0300(7) 0.0066(7) 0.0048(7) -0.0037(6)
C6 0.0335(8) 0.0221(7) 0.0241(6) 0.0033(6) 0.0028(6) 0.0015(5)
C7 0.0489(10) 0.0271(7) 0.0224(6) 0.0073(7) 0.0038(6) 0.0023(6)
C8 0.0394(8) 0.0216(7) 0.0278(7) 0.0040(6) 0.0129(6) 0.0021(5)
C9 0.0574(11) 0.0263(8) 0.0382(8) 0.0049(7) 0.0223(8) 0.0068(7)
C10 0.0507(11) 0.0292(8) 0.0583(11) -0.0043(8) 0.0293(9) 0.0045(8)
C11 0.0343(9) 0.0301(8) 0.0628(12) -0.0056(7) 0.0185(8) -0.0022(8)
C12 0.0295(8) 0.0225(7) 0.0423(8) 0.0006(6) 0.0103(6) -0.0031(6)
C13 0.0287(8) 0.0341(8) 0.0346(8) -0.0041(6) 0.0090(6) -0.0108(6)
C14 0.0237(7) 0.0388(8) 0.0265(7) -0.0058(6) 0.0051(6) -0.0060(6)
C15 0.0289(8) 0.0579(11) 0.0266(7) -0.0105(8) 0.0067(6) -0.0114(7)
C16 0.0278(8) 0.0734(13) 0.0220(7) -0.0130(8) 0.0010(6) 0.0018(7)
C17 0.0272(8) 0.0560(11) 0.0280(7) -0.0079(7) -0.0022(6) 0.0102(7)
C18 0.0210(7) 0.0366(8) 0.0279(7) -0.0069(6) -0.0009(5) 0.0048(6)
C19 0.0333(8) 0.0216(7) 0.0427(8) 0.0040(6) 0.0066(7) -0.0018(6)
C20 0.0296(8) 0.0283(8) 0.0489(9) 0.0067(6) 0.0049(7) 0.0036(7)
C21 0.0274(8) 0.0292(8) 0.0452(9) 0.0008(6) 0.0108(6) 0.0093(7)
C22 0.0239(7) 0.0318(8) 0.0628(11) -0.0022(7) 0.0043(7) 0.0090(8)
C23 0.0479(10) 0.0345(9) 0.0307(8) -0.0022(7) -0.0136(7) -0.0006(6)
C24 0.0364(9) 0.0351(9) 0.0465(10) 0.0007(7) -0.0143(7) 0.0069(7)
C30 0.0331(8) 0.0331(8) 0.0330(7) 0.0001(6) -0.0057(6) 0.0064(6)
C31 0.0381(9) 0.0258(7) 0.0479(9) 0.0006(6) 0.0181(7) -0.0024(7)
C32 0.0300(8) 0.0391(9) 0.0485(10) -0.0054(7) -0.0016(7) 0.0005(8)

loop_
_atom_type_symbol
_atom_type_description
_atom_type_scat_dispersion_real
_atom_type_scat_dispersion_imag
_atom_type_scat_source
C C 0.0033 0.0016 'International Tables Vol C Tables 4.2.6.8 and 6.1.1.4'
H H 0.0000 0.0000 'International Tables Vol C Tables 4.2.6.8 and 6.1.1.4'
N N 0.0061 0.0033 'International Tables Vol C Tables 4.2.6.8 and 6.1.1.4'
O O 0.0106 0.0060 'International Tables Vol C Tables 4.2.6.8 and 6.1.1.4'
Cl Cl 0.1484 0.1585 'International Tables Vol C Tables 4.2.6.8 and 6.1.1.4'
Zn Zn 0.2839 1.4301 'International Tables Vol C Tables 4.2.6.8 and 6.1.1.4'

loop_
_geom_angle_atom_site_label_1
_geom_angle_atom_site_label_2
_geom_angle_atom_site_label_3
_geom_angle_site_symmetry_1
_geom_angle_site_symmetry_3
_geom_angle
_geom_angle_publ_flag
N5 Zn1 N4 . . 99.76(5) ?
N5 Zn1 N1 . . 96.73(5) ?
N4 Zn1 N1 . . 96.80(5) ?
N5 Zn1 N3 . . 85.72(4) ?
N4 Zn1 N3 . . 76.28(5) ?
N1 Zn1 N3 . . 172.99(4) ?
N5 Zn1 N2 . . 170.87(4) ?
N4 Zn1 N2 . . 87.00(4) ?
N1 Zn1 N2 . . 76.24(5) ?
N3 Zn1 N2 . . 101.94(4) ?
N5 Zn1 N6 . . 75.75(4) ?
N4 Zn1 N6 . . 174.45(4) ?
N1 Zn1 N6 . . 87.05(4) ?
N3 Zn1 N6 . . 99.93(4) ?
N2 Zn1 N6 . . 97.82(4) ?
O4 Cl1 O1 . . 110.22(9) ?
O4 Cl1 O3 . . 109.13(8) ?
O1 Cl1 O3 . . 108.56(9) ?
O4 Cl1 O2 . . 110.33(8) ?
O1 Cl1 O2 . . 109.52(8) ?
O3 Cl1 O2 . . 109.05(8) ?
O5 Cl2 O6 . . 109.59(15) ?
O5 Cl2 O7 . . 108.47(10) ?
O6 Cl2 O7 . . 110.97(11) ?
O5 Cl2 O8 . . 108.55(13) ?
O6 Cl2 O8 . . 107.52(9) ?
O7 Cl2 O8 . . 111.71(10) ?
C7 N1 C23 . . 119.07(13) ?
C7 N1 Zn1 . . 116.38(11) ?
C23 N1 Zn1 . . 124.46(10) ?
C12 N2 C8 . . 117.91(13) ?
C12 N2 Zn1 . . 132.94(10) ?
C8 N2 Zn1 . . 109.14(10) ?
C18 N3 C14 . . 117.99(12) ?
C18 N3 Zn1 . . 132.50(10) ?
C14 N3 Zn1 . . 108.94(9) ?
C13 N4 C19 . . 118.44(13) ?
C13 N4 Zn1 . . 116.82(11) ?
C19 N4 Zn1 . . 124.69(10) ?
C1 N5 C21 . . 118.77(13) ?
C1 N5 Zn1 . . 118.22(10) ?
C21 N5 Zn1 . . 122.99(10) ?
C6 N6 C2 . . 117.61(12) ?
C6 N6 Zn1 . . 133.90(9) ?
C2 N6 Zn1 . . 108.38(9) ?
C24 N7 C22 . . 117.75(14) ?
C24 N7 C20 . . 117.25(13) ?
C22 N7 C20 . . 117.42(14) ?
N5 C1 C2 . . 120.32(13) ?
N5 C1 H11 . . 119.8 ?
C2 C1 H11 . . 119.8 ?
N6 C2 C3 . . 123.30(14) ?
N6 C2 C1 . . 116.92(12) ?
C3 C2 C1 . . 119.77(14) ?
C2 C3 C4 . . 118.94(15) ?
C2 C3 H13 . . 120.5 ?
C4 C3 H13 . . 120.5 ?
C5 C4 C3 . . 118.26(14) ?
C5 C4 H14 . . 120.9 ?
C3 C4 H14 . . 120.9 ?
C4 C5 C6 . . 120.65(15) ?
C4 C5 H15 . . 119.7 ?
C6 C5 H15 . . 119.7 ?
N6 C6 C5 . . 121.21(14) ?
N6 C6 C31 . . 118.48(12) ?
C5 C6 C31 . . 120.30(13) ?
N1 C7 C8 . . 120.87(13) ?
N1 C7 H17 . . 119.6 ?
C8 C7 H17 . . 119.6 ?
N2 C8 C9 . . 123.10(16) ?
N2 C8 C7 . . 117.37(13) ?
C9 C8 C7 . . 119.53(15) ?
C10 C9 C8 . . 118.66(17) ?
C10 C9 H19 . . 120.7 ?
C8 C9 H19 . . 120.7 ?
C11 C10 C9 . . 118.67(15) ?
C11 C10 H110 . . 120.7 ?
C9 C10 H110 . . 120.7 ?
C10 C11 C12 . . 120.33(17) ?
C10 C11 H111 . . 119.8 ?
C12 C11 H111 . . 119.8 ?
N2 C12 C11 . . 121.30(16) ?
N2 C12 C32 . . 118.79(13) ?
C11 C12 C32 . . 119.90(15) ?
N4 C13 C14 . . 120.68(14) ?
N4 C13 H113 . . 119.7 ?
C14 C13 H113 . . 119.7 ?
N3 C14 C15 . . 123.31(15) ?
N3 C14 C13 . . 116.98(13) ?
C15 C14 C13 . . 119.62(15) ?
C16 C15 C14 . . 118.46(16) ?
C16 C15 H115 . . 120.8 ?
C14 C15 H115 . . 120.8 ?
C17 C16 C15 . . 118.92(14) ?
C17 C16 H116 . . 120.5 ?
C15 C16 H116 . . 120.5 ?
C16 C17 C18 . . 120.39(16) ?
C16 C17 H117 . . 119.8 ?
C18 C17 H117 . . 119.8 ?
N3 C18 C17 . . 120.81(15) ?
N3 C18 C30 . . 118.93(12) ?
C17 C18 C30 . . 120.25(14) ?
N4 C19 C20 . . 108.20(12) ?
N4 C19 H119 . . 110.1 ?
C20 C19 H119 . . 110.1 ?
N4 C19 H219 . . 110.1 ?
C20 C19 H219 . . 110.1 ?
H119 C19 H219 . . 108.4 ?
N7 C20 C19 . . 110.96(13) ?
N7 C20 H120 . . 109.4 ?
C19 C20 H120 . . 109.4 ?
N7 C20 H220 . . 109.4 ?
C19 C20 H220 . . 109.4 ?
H120 C20 H220 . . 108.0 ?
N5 C21 C22 . . 108.88(13) ?
N5 C21 H121 . . 109.9 ?
C22 C21 H121 . . 109.9 ?
N5 C21 H221 . . 109.9 ?
C22 C21 H221 . . 109.9 ?
H121 C21 H221 . . 108.3 ?
N7 C22 C21 . . 111.69(13) ?
N7 C22 H122 . . 109.3 ?
C21 C22 H122 . . 109.3 ?
N7 C22 H222 . . 109.3 ?
C21 C22 H222 . . 109.3 ?
H122 C22 H222 . . 107.9 ?
N1 C23 C24 . . 110.09(13) ?
N1 C23 H123 . . 109.6 ?
C24 C23 H123 . . 109.6 ?
N1 C23 H223 . . 109.6 ?
C24 C23 H223 . . 109.6 ?
H123 C23 H223 . . 108.2 ?
N7 C24 C23 . . 112.25(13) ?
N7 C24 H124 . . 109.2 ?
C23 C24 H124 . . 109.2 ?
N7 C24 H224 . . 109.2 ?
C23 C24 H224 . . 109.2 ?
H124 C24 H224 . . 107.9 ?
C18 C30 H130 . . 109.5 ?
C18 C30 H230 . . 109.5 ?
H130 C30 H230 . . 109.5 ?
C18 C30 H330 . . 109.5 ?
H130 C30 H330 . . 109.5 ?
H230 C30 H330 . . 109.5 ?
C6 C31 H131 . . 109.5 ?
C6 C31 H231 . . 109.5 ?
H131 C31 H231 . . 109.5 ?
C6 C31 H331 . . 109.5 ?
H131 C31 H331 . . 109.5 ?
H231 C31 H331 . . 109.5 ?
C12 C32 H132 . . 109.5 ?
C12 C32 H232 . . 109.5 ?
H132 C32 H232 . . 109.5 ?
C12 C32 H332 . . 109.5 ?
H132 C32 H332 . . 109.5 ?
H232 C32 H332 . . 109.5 ?

loop_
_geom_bond_atom_site_label_1
_geom_bond_atom_site_label_2
_geom_bond_site_symmetry_2
_geom_bond_distance
_geom_bond_publ_flag
Zn1 N5 . 2.0945(12) ?
Zn1 N4 . 2.1007(12) ?
Zn1 N1 . 2.1307(12) ?
Zn1 N3 . 2.3032(11) ?
Zn1 N2 . 2.3087(12) ?
Zn1 N6 . 2.3400(11) ?
Cl1 O4 . 1.4278(12) ?
Cl1 O1 . 1.4317(13) ?
Cl1 O3 . 1.4374(14) ?
Cl1 O2 . 1.4398(12) ?
Cl2 O5 . 1.4061(17) ?
Cl2 O6 . 1.4071(15) ?
Cl2 O7 . 1.4162(14) ?
Cl2 O8 . 1.4249(14) ?
N1 C7 . 1.263(2) ?
N1 C23 . 1.468(2) ?
N2 C12 . 1.341(2) ?
N2 C8 . 1.3527(19) ?
N3 C18 . 1.3464(19) ?
N3 C14 . 1.3561(19) ?
N4 C13 . 1.267(2) ?
N4 C19 . 1.4608(19) ?
N5 C1 . 1.2634(18) ?
N5 C21 . 1.4699(18) ?
N6 C6 . 1.3427(18) ?
N6 C2 . 1.3559(18) ?
N7 C24 . 1.443(2) ?
N7 C22 . 1.452(2) ?
N7 C20 . 1.453(2) ?
C1 C2 . 1.472(2) ?
C1 H11 . 0.9500 ?
C2 C3 . 1.376(2) ?
C3 C4 . 1.384(2) ?
C3 H13 . 0.9500 ?
C4 C5 . 1.365(2) ?
C4 H14 . 0.9500 ?
C5 C6 . 1.399(2) ?
C5 H15 . 0.9500 ?
C6 C31 . 1.493(2) ?
C7 C8 . 1.472(2) ?
C7 H17 . 0.9500 ?
C8 C9 . 1.385(2) ?
C9 C10 . 1.380(3) ?
C9 H19 . 0.9500 ?
C10 C11 . 1.369(3) ?
C10 H110 . 0.9500 ?
C11 C12 . 1.398(2) ?
C11 H111 . 0.9500 ?
C12 C32 . 1.495(2) ?
C13 C14 . 1.458(2) ?
C13 H113 . 0.9500 ?
C14 C15 . 1.383(2) ?
C15 C16 . 1.377(3) ?
C15 H115 . 0.9500 ?
C16 C17 . 1.373(3) ?
C16 H116 . 0.9500 ?
C17 C18 . 1.401(2) ?
C17 H117 . 0.9500 ?
C18 C30 . 1.488(2) ?
C19 C20 . 1.524(2) ?
C19 H119 . 0.9900 ?
C19 H219 . 0.9900 ?
C20 H120 . 0.9900 ?
C20 H220 . 0.9900 ?
C21 C22 . 1.532(2) ?
C21 H121 . 0.9900 ?
C21 H221 . 0.9900 ?
C22 H122 . 0.9900 ?
C22 H222 . 0.9900 ?
C23 C24 . 1.523(2) ?
C23 H123 . 0.9900 ?
C23 H223 . 0.9900 ?
C24 H124 . 0.9900 ?
C24 H224 . 0.9900 ?
C30 H130 . 0.9800 ?
C30 H230 . 0.9800 ?
C30 H330 . 0.9800 ?
C31 H131 . 0.9800 ?
C31 H231 . 0.9800 ?
C31 H331 . 0.9800 ?
C32 H132 . 0.9800 ?
C32 H232 . 0.9800 ?
C32 H332 . 0.9800 ?
